data_9011650
loop_
_publ_author_name
'Keller, R.'
'Holzapfel, W. B.'
'Schulz, H.'

_publ_section_title
;
 Effect of pressure on the atom positions in Se and Te
 Sample: at P = 4.15 GPa
 Note: known as alpha phase with trigonal structure
;
_journal_name_full 'Physical Review B'
_journal_page_first 4404
_journal_page_last 4412
_journal_paper_doi 10.1103/PhysRevB.16.4404
_journal_volume 16
_journal_year 1977
_chemical_compound_source Synthetic
_chemical_formula_sum Se
_chemical_name_common Selenium
_chemical_name_mineral Selenium
_space_group_IT_number 152
_symmetry_space_group_name_Hall 'P 31 2"'
_symmetry_space_group_name_H-M 'P 31 2 1'
_cell_angle_alpha 90
_cell_angle_beta 90
_cell_angle_gamma 120
_cell_length_a 3.956
_cell_length_b 3.956
_cell_length_c 5.069
_cell_formula_units_Z 3
_cell_volume 68.701
_database_code_amcsd 0015163
_diffrn_ambient_pressure 4.15e+06
_exptl_crystal_density_diffrn 5.725
_cod_database_code 9011650

loop_
_space_group_symop_operation_xyz
x,y,z
y,x,-z
-y,x-y,1/3+z
-x,-x+y,1/3-z
-x+y,-x,2/3+z
x-y,-y,2/3-z

loop_
_atom_site_label
_atom_site_fract_x
_atom_site_fract_y
_atom_site_fract_z
Se 0.24810 0.00000 0.33333

loop_
_cod_related_entry_id
_cod_related_entry_database
_cod_related_entry_code
1 AMCSD 0015163
